data_4127307
loop_
_publ_author_name
'Brewster, 2nd, James T'
'Mangel, Daniel N.'
'Gaunt, Andrew J.'
'Saunders, Douglas P.'
'Zafar, Hadiqa'
'Lynch, Vincent M.'
'Boreen, Michael A.'
'Garner, Mary E.'
'Goodwin, Conrad A. P.'
'Settineri, Nicholas S.'
'Arnold, John'
'Sessler, Jonathan L.'

_publ_section_title
;
 In-Plane Thorium(IV), Uranium(IV), and Neptunium(IV) Expanded Porphyrin
 Complexes.
;
_journal_name_full 'Journal of the American Chemical Society'
_journal_paper_doi 10.1021/jacs.9b09123
_journal_year 2019
_chemical_formula_moiety 'C56 H56 N6, U O2, C H2 Cl2'
_chemical_formula_sum 'C57 H58 Cl2 N6 O2 U'
_chemical_formula_weight 1168.02
_space_group_crystal_system triclinic
_space_group_IT_number 2
_space_group_name_Hall '-P 1'
_space_group_name_H-M_alt 'P -1'
_symmetry_space_group_name_Hall '-P 1'
_symmetry_space_group_name_H-M 'P -1'
_atom_sites_solution_hydrogens geom
_audit_creation_method SHELXL-2016/6
_cell_angle_alpha 84.014(5)
_cell_angle_beta 79.109(5)
_cell_angle_gamma 77.062(4)
_cell_formula_units_Z 2
_cell_length_a 13.264(2)
_cell_length_b 13.7607(16)
_cell_length_c 15.981(2)
_cell_measurement_reflns_used 9972
_cell_measurement_temperature 100(2)
_cell_measurement_theta_max 27.4
_cell_measurement_theta_min 2.23
_cell_volume 2785.8(6)
_computing_cell_refinement 'Apex II release 2010, Bruker AXS, Inc.'
_computing_data_collection 'Apex II release 2010, Bruker AXS, Inc.'
_computing_data_reduction 'Apex II release 2010, Bruker AXS, Inc.'
_computing_molecular_graphics 'XP SHELXTL/PC, Siemens Analytical'
_computing_publication_material 'SHELXL-2016/6, Sheldrick, G. M.'
_computing_structure_refinement 'Shelxl-2016/6, Sheldrick, G. M.'
_computing_structure_solution
;

Sheldrick, G. M. (2015).  SHELXT.  Acta Cryst. A71, 3-8.

;
_diffrn_ambient_temperature 100(2)
_diffrn_measured_fraction_theta_full 0.998
_diffrn_measured_fraction_theta_max 0.989
_diffrn_measurement_device_type 'Nonius Kappa CCD with Bruker Apex II detector'
_diffrn_measurement_method \w-scans
_diffrn_radiation_type MoK\a
_diffrn_radiation_wavelength 0.71073
_diffrn_reflns_av_R_equivalents 0.0615
_diffrn_reflns_av_unetI/netI 0.0788
_diffrn_reflns_Laue_measured_fraction_full 0.998
_diffrn_reflns_Laue_measured_fraction_max 0.989
_diffrn_reflns_limit_h_max 18
_diffrn_reflns_limit_h_min -18
_diffrn_reflns_limit_k_max 19
_diffrn_reflns_limit_k_min -19
_diffrn_reflns_limit_l_max 22
_diffrn_reflns_limit_l_min -22
_diffrn_reflns_number 46392
_diffrn_reflns_point_group_measured_fraction_full 0.998
_diffrn_reflns_point_group_measured_fraction_max 0.989
_diffrn_reflns_theta_full 25.242
_diffrn_reflns_theta_max 30.690
_diffrn_reflns_theta_min 2.140
_diffrn_source 'fine focus sealed tube'
_exptl_absorpt_coefficient_mu 3.053
_exptl_absorpt_correction_T_max 1.00
_exptl_absorpt_correction_T_min 0.691
_exptl_absorpt_correction_type numerical
_exptl_absorpt_process_details
;
SADABS. G. M. Sheldrick. Apex II release 2010, Bruker AXS, Inc.
;
_exptl_crystal_colour black
_exptl_crystal_density_diffrn 1.392
_exptl_crystal_description plate
_exptl_crystal_F_000 1168
_exptl_crystal_size_max 0.270
_exptl_crystal_size_mid 0.250
_exptl_crystal_size_min 0.120
_refine_diff_density_max 3.670
_refine_diff_density_min -1.182
_refine_diff_density_rms 0.155
_refine_ls_extinction_method none
_refine_ls_goodness_of_fit_ref 1.002
_refine_ls_hydrogen_treatment constr
_refine_ls_matrix_type full
_refine_ls_number_parameters 621
_refine_ls_number_reflns 17103
_refine_ls_number_restraints 0
_refine_ls_restrained_S_all 1.002
_refine_ls_R_factor_all 0.0500
_refine_ls_R_factor_gt 0.0390
_refine_ls_shift/su_max 0.003
_refine_ls_shift/su_mean 0.000
_refine_ls_structure_factor_coef Fsqd
_refine_ls_weighting_details 'w=1/[\s^2^(Fo^2^)+(0.0357P)^2^] where P=(Fo^2^+2Fc^2^)/3'
_refine_ls_weighting_scheme calc
_refine_ls_wR_factor_gt 0.0836
_refine_ls_wR_factor_ref 0.0871
_reflns_Friedel_coverage 0.000
_reflns_number_gt 14510
_reflns_number_total 17103
_reflns_threshold_expression 'I > 2\s(I)'
_cod_data_source_file ja9b09123_si_008.cif
_cod_data_source_block shelx
_cod_original_cell_volume 2785.9(7)
_cod_database_code 4127307
_shelx_shelxl_version_number 2016/6
_shelx_space_group_comment
;
The symmetry employed for this shelxl refinement is uniquely defined
by the following loop, which should always be used as a source of
symmetry information in preference to the above space-group names.
They are only intended as comments.
;
_shelx_estimated_absorpt_t_min 0.493
_shelx_estimated_absorpt_t_max 0.711
_platon_squeeze_void_probe_radius 1.20

loop_
_space_group_symop_operation_xyz
'x, y, z'
'-x, -y, -z'

loop_
_atom_site_label
_atom_site_type_symbol
_atom_site_fract_x
_atom_site_fract_y
_atom_site_fract_z
_atom_site_U_iso_or_equiv
_atom_site_adp_type
_atom_site_occupancy
_atom_site_site_symmetry_order
_atom_site_calc_flag
_atom_site_refinement_flags_posn
_atom_site_refinement_flags_adp
C1 C 0.7644(2) 0.6540(2) 0.51906(19) 0.0089(6) Uani 1 1 d . .
C2 C 0.7520(2) 0.5867(2) 0.5936(2) 0.0105(6) Uani 1 1 d . .
C3 C 0.6838(2) 0.5285(2) 0.5803(2) 0.0104(6) Uani 1 1 d . .
C4 C 0.6615(2) 0.5593(2) 0.4967(2) 0.0112(6) Uani 1 1 d . .
C5 C 0.6308(2) 0.5029(2) 0.4374(2) 0.0103(6) Uani 1 1 d . .
C6 C 0.6086(3) 0.4080(2) 0.4559(2) 0.0144(6) Uani 1 1 d . .
H6 H 0.596402 0.381576 0.513335 0.017 Uiso 1 1 calc R U
C7 C 0.6043(3) 0.3524(2) 0.3897(2) 0.0174(7) Uani 1 1 d . .
H7 H 0.586808 0.288525 0.401460 0.021 Uiso 1 1 calc R U
C8 C 0.6258(3) 0.3910(2) 0.3064(2) 0.0182(7) Uani 1 1 d . .
H8 H 0.630255 0.351691 0.259834 0.022 Uiso 1 1 calc R U
C9 C 0.6407(2) 0.4887(2) 0.2925(2) 0.0125(6) Uani 1 1 d . .
C10 C 0.6488(3) 0.5443(2) 0.2098(2) 0.0141(6) Uani 1 1 d . .
C11 C 0.6986(3) 0.5137(3) 0.1262(2) 0.0166(7) Uani 1 1 d . .
C12 C 0.6740(3) 0.5957(3) 0.0713(2) 0.0172(7) Uani 1 1 d . .
C13 C 0.6041(3) 0.6731(3) 0.1231(2) 0.0151(7) Uani 1 1 d . .
C14 C 0.5293(3) 0.7537(2) 0.1006(2) 0.0150(7) Uani 1 1 d . .
C15 C 0.4628(3) 0.8197(2) 0.1605(2) 0.0134(6) Uani 1 1 d . .
C16 C 0.3591(3) 0.8764(2) 0.1556(2) 0.0154(7) Uani 1 1 d . .
C17 C 0.3296(3) 0.9347(2) 0.2255(2) 0.0135(6) Uani 1 1 d . .
C18 C 0.4169(2) 0.9136(2) 0.2689(2) 0.0111(6) Uani 1 1 d . .
C19 C 0.4452(2) 0.9717(2) 0.32885(19) 0.0102(6) Uani 1 1 d . .
C20 C 0.3889(3) 1.0661(2) 0.3533(2) 0.0124(6) Uani 1 1 d . .
H20 H 0.320384 1.090693 0.340348 0.015 Uiso 1 1 calc R U
C21 C 0.4332(3) 1.1234(2) 0.3962(2) 0.0139(6) Uani 1 1 d . .
H21 H 0.395047 1.187047 0.414005 0.017 Uiso 1 1 calc R U
C22 C 0.5352(3) 1.0863(2) 0.4130(2) 0.0125(6) Uani 1 1 d . .
H22 H 0.569154 1.125562 0.439549 0.015 Uiso 1 1 calc R U
C23 C 0.5858(2) 0.9902(2) 0.3897(2) 0.0102(6) Uani 1 1 d . .
C24 C 0.6878(2) 0.9400(2) 0.4091(2) 0.0101(6) Uani 1 1 d . .
C25 C 0.7770(3) 0.9804(2) 0.4144(2) 0.0119(6) Uani 1 1 d . .
C26 C 0.8525(3) 0.8998(2) 0.4354(2) 0.0123(6) Uani 1 1 d . .
C27 C 0.8029(2) 0.8135(2) 0.4492(2) 0.0110(6) Uani 1 1 d . .
C28 C 0.8277(2) 0.7267(2) 0.5009(2) 0.0093(6) Uani 1 1 d . .
C29 C 0.7918(3) 0.5820(2) 0.6767(2) 0.0163(7) Uani 1 1 d . .
H29A H 0.863811 0.594959 0.664818 0.020 Uiso 1 1 calc R U
H29B H 0.795038 0.514144 0.704965 0.020 Uiso 1 1 calc R U
C30 C 0.7217(3) 0.6578(3) 0.7361(2) 0.0281(9) Uani 1 1 d . .
H30A H 0.721072 0.725330 0.709436 0.042 Uiso 1 1 calc R U
H30B H 0.748463 0.651480 0.790003 0.042 Uiso 1 1 calc R U
H30C H 0.650168 0.645704 0.747464 0.042 Uiso 1 1 calc R U
C31 C 0.6431(3) 0.4521(2) 0.6437(2) 0.0136(6) Uani 1 1 d . .
H31A H 0.576189 0.443297 0.629890 0.016 Uiso 1 1 calc R U
H31B H 0.627597 0.478400 0.701130 0.016 Uiso 1 1 calc R U
C32 C 0.7174(3) 0.3498(2) 0.6471(2) 0.0194(7) Uani 1 1 d . .
H32A H 0.735314 0.323756 0.590230 0.029 Uiso 1 1 calc R U
H32B H 0.682829 0.303680 0.687411 0.029 Uiso 1 1 calc R U
H32C H 0.781517 0.356396 0.666007 0.029 Uiso 1 1 calc R U
C33 C 0.7721(3) 0.4147(3) 0.1058(3) 0.0252(8) Uani 1 1 d . .
H33A H 0.775032 0.402971 0.045208 0.030 Uiso 1 1 calc R U
H33B H 0.743859 0.360425 0.141453 0.030 Uiso 1 1 calc R U
C34 C 0.8822(3) 0.4107(4) 0.1211(3) 0.0365(11) Uani 1 1 d . .
H34A H 0.911109 0.463651 0.085263 0.055 Uiso 1 1 calc R U
H34B H 0.926645 0.345536 0.106542 0.055 Uiso 1 1 calc R U
H34C H 0.880177 0.420318 0.181318 0.055 Uiso 1 1 calc R U
C35 C 0.7231(3) 0.6058(3) -0.0214(2) 0.0268(9) Uani 1 1 d . .
H35A H 0.668475 0.640171 -0.055121 0.032 Uiso 1 1 calc R U
H35B H 0.752401 0.538471 -0.042733 0.032 Uiso 1 1 calc R U
C36 C 0.8100(4) 0.6644(4) -0.0341(3) 0.0482(13) Uani 1 1 d . .
H36A H 0.779567 0.733899 -0.020665 0.072 Uiso 1 1 calc R U
H36B H 0.845884 0.662614 -0.093651 0.072 Uiso 1 1 calc R U
H36C H 0.860428 0.634550 0.003689 0.072 Uiso 1 1 calc R U
C37 C 0.5116(3) 0.7720(3) 0.0101(2) 0.0197(7) Uani 1 1 d . .
C38 C 0.4783(3) 0.7014(3) -0.0284(2) 0.0271(9) Uani 1 1 d . .
H38 H 0.470565 0.639320 0.001408 0.033 Uiso 1 1 calc R U
C39 C 0.4566(4) 0.7227(4) -0.1109(3) 0.0440(13) Uani 1 1 d . .
H39 H 0.432949 0.674866 -0.136844 0.053 Uiso 1 1 calc R U
C40 C 0.4686(4) 0.8114(5) -0.1557(3) 0.0511(15) Uani 1 1 d . .
H40 H 0.453765 0.824188 -0.212209 0.061 Uiso 1 1 calc R U
C41 C 0.5024(4) 0.8824(4) -0.1180(3) 0.0437(13) Uani 1 1 d . .
H41 H 0.510521 0.944061 -0.148457 0.052 Uiso 1 1 calc R U
C42 C 0.5244(3) 0.8621(3) -0.0353(2) 0.0275(9) Uani 1 1 d . .
H42 H 0.548175 0.910006 -0.009471 0.033 Uiso 1 1 calc R U
C43 C 0.2864(3) 0.8681(3) 0.0954(2) 0.0202(7) Uani 1 1 d . .
H43A H 0.326123 0.864696 0.036403 0.024 Uiso 1 1 calc R U
H43B H 0.229484 0.928613 0.097185 0.024 Uiso 1 1 calc R U
C44 C 0.2380(3) 0.7752(3) 0.1189(3) 0.0289(9) Uani 1 1 d . .
H44A H 0.294043 0.714996 0.115782 0.043 Uiso 1 1 calc R U
H44B H 0.191226 0.772717 0.078828 0.043 Uiso 1 1 calc R U
H44C H 0.197857 0.778691 0.177055 0.043 Uiso 1 1 calc R U
C45 C 0.2251(3) 1.0055(3) 0.2460(2) 0.0165(7) Uani 1 1 d . .
H45A H 0.212360 1.019486 0.307044 0.020 Uiso 1 1 calc R U
H45B H 0.169004 0.972817 0.236911 0.020 Uiso 1 1 calc R U
C46 C 0.2184(3) 1.1041(3) 0.1918(2) 0.0214(8) Uani 1 1 d . .
H46A H 0.271161 1.138664 0.202868 0.032 Uiso 1 1 calc R U
H46B H 0.148276 1.146132 0.206535 0.032 Uiso 1 1 calc R U
H46C H 0.231549 1.090794 0.131212 0.032 Uiso 1 1 calc R U
C47 C 0.7865(3) 1.0877(2) 0.4012(2) 0.0164(7) Uani 1 1 d . .
H47A H 0.733898 1.125053 0.366680 0.020 Uiso 1 1 calc R U
H47B H 0.857051 1.091786 0.368995 0.020 Uiso 1 1 calc R U
C48 C 0.7696(3) 1.1360(3) 0.4858(2) 0.0211(8) Uani 1 1 d . .
H48A H 0.697434 1.137891 0.515388 0.032 Uiso 1 1 calc R U
H48B H 0.781660 1.204262 0.474934 0.032 Uiso 1 1 calc R U
H48C H 0.818813 1.096951 0.521515 0.032 Uiso 1 1 calc R U
C49 C 0.9662(3) 0.9007(2) 0.4309(2) 0.0166(7) Uani 1 1 d . .
H49A H 0.988354 0.871732 0.485611 0.020 Uiso 1 1 calc R U
H49B H 0.975875 0.970506 0.422597 0.020 Uiso 1 1 calc R U
C50 C 1.0351(3) 0.8408(3) 0.3577(3) 0.0230(8) Uani 1 1 d . .
H50A H 1.029232 0.770641 0.367879 0.034 Uiso 1 1 calc R U
H50B H 1.108326 0.845503 0.354551 0.034 Uiso 1 1 calc R U
H50C H 1.011683 0.867937 0.303765 0.034 Uiso 1 1 calc R U
C51 C 0.9219(2) 0.7078(2) 0.5434(2) 0.0106(6) Uani 1 1 d . .
C52 C 1.0042(3) 0.6283(2) 0.5204(2) 0.0148(7) Uani 1 1 d . .
H52 H 1.001420 0.589137 0.475673 0.018 Uiso 1 1 calc R U
C53 C 1.0904(3) 0.6051(3) 0.5615(2) 0.0177(7) Uani 1 1 d . .
H53 H 1.146784 0.550987 0.544518 0.021 Uiso 1 1 calc R U
C54 C 1.0940(3) 0.6615(3) 0.6280(2) 0.0218(8) Uani 1 1 d . .
H54 H 1.152309 0.645185 0.657211 0.026 Uiso 1 1 calc R U
C55 C 1.0131(3) 0.7410(3) 0.6515(2) 0.0194(7) Uani 1 1 d . .
H55 H 1.015811 0.779580 0.696646 0.023 Uiso 1 1 calc R U
C56 C 0.9278(3) 0.7649(2) 0.6093(2) 0.0159(7) Uani 1 1 d . .
H56 H 0.872823 0.820534 0.625223 0.019 Uiso 1 1 calc R U
C57 C 0.9583(5) 0.6594(5) 0.1954(4) 0.077(2) Uani 1 1 d . .
H57A H 0.889586 0.674748 0.175827 0.093 Uiso 1 1 calc R U
H57B H 0.972603 0.723025 0.209061 0.093 Uiso 1 1 calc R U
N1 N 0.7051(2) 0.63794(18) 0.46119(16) 0.0087(5) Uani 1 1 d . .
N2 N 0.6398(2) 0.54546(19) 0.35640(17) 0.0104(5) Uani 1 1 d . .
N3 N 0.5984(2) 0.6396(2) 0.21005(17) 0.0128(5) Uani 1 1 d . .
N4 N 0.4959(2) 0.8406(2) 0.23272(17) 0.0119(5) Uani 1 1 d . .
N5 N 0.5414(2) 0.93268(18) 0.35011(16) 0.0095(5) Uani 1 1 d . .
N6 N 0.7033(2) 0.84106(18) 0.42560(17) 0.0104(5) Uani 1 1 d . .
O1 O 0.49915(17) 0.73625(16) 0.40880(14) 0.0119(4) Uani 1 1 d . .
O2 O 0.73448(18) 0.74902(17) 0.26483(14) 0.0156(5) Uani 1 1 d . .
U1 U 0.61743(2) 0.74119(2) 0.33704(2) 0.00830(4) Uani 1 1 d . .
Cl1 Cl 0.95040(12) 0.57947(11) 0.28857(9) 0.0576(4) Uani 1 1 d . .
Cl2 Cl 1.05496(13) 0.60901(13) 0.11323(11) 0.0738(5) Uani 1 1 d . .

loop_
_atom_site_aniso_label
_atom_site_aniso_U_11
_atom_site_aniso_U_22
_atom_site_aniso_U_33
_atom_site_aniso_U_23
_atom_site_aniso_U_13
_atom_site_aniso_U_12
C1 0.0077(14) 0.0066(13) 0.0118(14) -0.0018(11) -0.0030(12) 0.0013(11)
C2 0.0103(15) 0.0063(13) 0.0136(15) -0.0008(11) -0.0024(12) 0.0012(11)
C3 0.0093(14) 0.0080(13) 0.0115(14) 0.0024(11) -0.0014(12) 0.0012(11)
C4 0.0082(14) 0.0073(13) 0.0172(15) 0.0010(11) -0.0043(13) 0.0009(11)
C5 0.0072(14) 0.0089(14) 0.0152(15) -0.0001(11) -0.0025(12) -0.0019(11)
C6 0.0112(15) 0.0097(14) 0.0230(17) 0.0023(12) -0.0053(14) -0.0033(12)
C7 0.0196(18) 0.0063(14) 0.0297(19) -0.0013(13) -0.0123(16) -0.0026(12)
C8 0.0236(19) 0.0096(15) 0.0243(18) -0.0061(13) -0.0135(16) 0.0005(13)
C9 0.0093(15) 0.0103(14) 0.0183(16) -0.0046(12) -0.0039(13) -0.0001(11)
C10 0.0121(16) 0.0157(16) 0.0168(16) -0.0048(13) -0.0064(13) -0.0029(12)
C11 0.0127(16) 0.0201(17) 0.0170(16) -0.0075(13) -0.0023(14) -0.0006(13)
C12 0.0124(16) 0.0273(19) 0.0121(15) -0.0068(14) -0.0022(13) -0.0020(14)
C13 0.0153(16) 0.0202(17) 0.0110(15) -0.0015(13) -0.0039(13) -0.0044(13)
C14 0.0142(16) 0.0187(16) 0.0127(15) 0.0013(12) -0.0047(13) -0.0035(13)
C15 0.0165(17) 0.0152(15) 0.0096(14) 0.0024(12) -0.0044(13) -0.0051(13)
C16 0.0162(17) 0.0165(16) 0.0158(16) 0.0043(13) -0.0099(14) -0.0045(13)
C17 0.0116(15) 0.0124(15) 0.0166(16) 0.0016(12) -0.0036(13) -0.0027(12)
C18 0.0105(15) 0.0081(14) 0.0142(15) 0.0021(11) -0.0043(12) -0.0004(11)
C19 0.0103(15) 0.0095(14) 0.0095(14) 0.0051(11) -0.0009(12) -0.0024(11)
C20 0.0103(15) 0.0139(15) 0.0120(15) 0.0020(12) -0.0027(12) -0.0012(12)
C21 0.0171(17) 0.0093(14) 0.0112(15) 0.0022(11) -0.0012(13) 0.0032(12)
C22 0.0144(16) 0.0089(14) 0.0146(15) 0.0009(12) -0.0028(13) -0.0035(12)
C23 0.0111(15) 0.0064(13) 0.0132(14) 0.0008(11) -0.0026(12) -0.0027(11)
C24 0.0116(15) 0.0078(14) 0.0112(14) 0.0000(11) -0.0028(12) -0.0024(11)
C25 0.0127(15) 0.0103(14) 0.0140(15) 0.0008(12) -0.0040(13) -0.0043(12)
C26 0.0131(16) 0.0094(14) 0.0150(15) -0.0019(12) -0.0039(13) -0.0018(12)
C27 0.0088(14) 0.0103(14) 0.0152(15) -0.0024(12) -0.0056(12) -0.0010(11)
C28 0.0080(14) 0.0058(13) 0.0135(15) -0.0028(11) -0.0018(12) 0.0011(11)
C29 0.0201(18) 0.0167(16) 0.0138(16) 0.0009(13) -0.0054(14) -0.0060(13)
C30 0.040(3) 0.028(2) 0.0164(18) -0.0056(15) -0.0063(18) -0.0058(18)
C31 0.0147(16) 0.0131(15) 0.0123(15) 0.0043(12) -0.0032(13) -0.0032(12)
C32 0.0210(18) 0.0120(16) 0.0242(18) 0.0059(13) -0.0055(15) -0.0033(13)
C33 0.0206(19) 0.0241(19) 0.030(2) -0.0140(16) -0.0006(17) 0.0006(15)
C34 0.027(2) 0.041(3) 0.038(3) -0.011(2) -0.007(2) 0.0062(19)
C35 0.024(2) 0.040(2) 0.0129(17) -0.0057(16) -0.0010(15) 0.0015(17)
C36 0.060(4) 0.070(4) 0.022(2) 0.008(2) 0.000(2) -0.040(3)
C37 0.0161(17) 0.0298(19) 0.0131(16) 0.0013(14) -0.0048(14) -0.0035(15)
C38 0.022(2) 0.041(2) 0.0196(19) -0.0090(17) -0.0052(16) -0.0059(17)
C39 0.026(2) 0.089(4) 0.021(2) -0.018(2) -0.0069(19) -0.012(2)
C40 0.031(3) 0.110(5) 0.0111(19) 0.003(2) -0.0054(18) -0.014(3)
C41 0.029(2) 0.078(4) 0.019(2) 0.023(2) -0.0031(19) -0.013(2)
C42 0.023(2) 0.041(2) 0.0182(18) 0.0079(16) -0.0028(16) -0.0113(18)
C43 0.0161(17) 0.0252(19) 0.0210(18) -0.0010(14) -0.0102(15) -0.0022(14)
C44 0.028(2) 0.037(2) 0.029(2) -0.0053(18) -0.0093(18) -0.0160(18)
C45 0.0137(16) 0.0190(17) 0.0166(16) -0.0005(13) -0.0064(14) -0.0004(13)
C46 0.0202(18) 0.0188(17) 0.0239(19) 0.0001(14) -0.0093(16) 0.0022(14)
C47 0.0158(17) 0.0092(15) 0.0262(18) 0.0026(13) -0.0060(15) -0.0063(12)
C48 0.0218(19) 0.0114(16) 0.033(2) -0.0045(14) -0.0078(17) -0.0055(13)
C49 0.0128(16) 0.0103(15) 0.0275(18) 0.0035(13) -0.0059(14) -0.0043(12)
C50 0.0119(17) 0.0233(19) 0.033(2) -0.0032(16) 0.0017(16) -0.0069(14)
C51 0.0093(15) 0.0103(14) 0.0119(14) 0.0024(11) -0.0037(12) -0.0015(11)
C52 0.0151(16) 0.0114(15) 0.0175(16) 0.0004(12) -0.0043(14) -0.0014(12)
C53 0.0093(15) 0.0184(17) 0.0213(17) 0.0023(13) -0.0026(14) 0.0037(13)
C54 0.0130(17) 0.030(2) 0.0227(18) 0.0051(15) -0.0112(15) -0.0020(14)
C55 0.0203(18) 0.0220(18) 0.0200(17) -0.0011(14) -0.0083(15) -0.0092(14)
C56 0.0121(16) 0.0132(15) 0.0216(17) -0.0013(13) -0.0019(14) -0.0020(12)
C57 0.078(5) 0.060(4) 0.051(4) 0.012(3) 0.030(3) 0.033(3)
N1 0.0071(12) 0.0052(11) 0.0134(13) 0.0019(9) -0.0040(10) 0.0005(9)
N2 0.0085(12) 0.0082(12) 0.0155(13) -0.0015(10) -0.0047(11) -0.0015(10)
N3 0.0151(14) 0.0121(13) 0.0119(13) -0.0008(10) -0.0050(11) -0.0023(10)
N4 0.0115(13) 0.0122(13) 0.0123(13) 0.0014(10) -0.0038(11) -0.0025(10)
N5 0.0115(13) 0.0068(11) 0.0105(12) 0.0054(9) -0.0037(10) -0.0034(10)
N6 0.0105(13) 0.0072(12) 0.0143(13) 0.0007(10) -0.0055(11) -0.0012(10)
O1 0.0116(11) 0.0095(10) 0.0141(11) 0.0025(8) -0.0030(9) -0.0023(8)
O2 0.0143(12) 0.0171(12) 0.0138(11) -0.0005(9) -0.0009(10) -0.0014(9)
U1 0.00862(6) 0.00681(5) 0.00984(6) 0.00119(4) -0.00317(4) -0.00181(4)
Cl1 0.0577(9) 0.0545(8) 0.0492(8) 0.0088(6) -0.0149(7) 0.0114(7)
Cl2 0.0600(10) 0.0812(11) 0.0791(11) -0.0469(9) 0.0380(8) -0.0355(8)

loop_
_atom_type_symbol
_atom_type_description
_atom_type_scat_dispersion_real
_atom_type_scat_dispersion_imag
_atom_type_scat_source
C C 0.0033 0.0016 'International Tables Vol C Tables 4.2.6.8 and 6.1.1.4'
H H 0.0000 0.0000 'International Tables Vol C Tables 4.2.6.8 and 6.1.1.4'
N N 0.0061 0.0033 'International Tables Vol C Tables 4.2.6.8 and 6.1.1.4'
O O 0.0106 0.0060 'International Tables Vol C Tables 4.2.6.8 and 6.1.1.4'
U U -9.6767 9.6646 'International Tables Vol C Tables 4.2.6.8 and 6.1.1.4'
Cl Cl 0.1484 0.1585 'International Tables Vol C Tables 4.2.6.8 and 6.1.1.4'

loop_
_geom_angle_atom_site_label_1
_geom_angle_atom_site_label_2
_geom_angle_atom_site_label_3
_geom_angle
N1 C1 C28 121.4(3)
N1 C1 C2 110.1(3)
C28 C1 C2 128.5(3)
C3 C2 C1 106.8(3)
C3 C2 C29 123.1(3)
C1 C2 C29 129.8(3)
C2 C3 C4 105.3(3)
C2 C3 C31 125.5(3)
C4 C3 C31 129.2(3)
N1 C4 C3 112.4(3)
N1 C4 C5 115.8(3)
C3 C4 C5 128.7(3)
N2 C5 C6 121.2(3)
N2 C5 C4 113.1(3)
C6 C5 C4 125.1(3)
C7 C6 C5 119.5(3)
C7 C6 H6 120.3
C5 C6 H6 120.3
C8 C7 C6 119.3(3)
C8 C7 H7 120.4
C6 C7 H7 120.4
C7 C8 C9 118.4(3)
C7 C8 H8 120.8
C9 C8 H8 120.8
N2 C9 C8 122.8(3)
N2 C9 C10 112.2(3)
C8 C9 C10 124.8(3)
N3 C10 C11 113.3(3)
N3 C10 C9 115.4(3)
C11 C10 C9 131.2(3)
C12 C11 C10 105.7(3)
C12 C11 C33 127.9(3)
C10 C11 C33 126.1(3)
C11 C12 C13 106.4(3)
C11 C12 C35 125.3(3)
C13 C12 C35 127.8(3)
C14 C13 N3 118.5(3)
C14 C13 C12 130.2(3)
N3 C13 C12 108.9(3)
C13 C14 C15 123.2(3)
C13 C14 C37 119.9(3)
C15 C14 C37 116.8(3)
N4 C15 C14 121.7(3)
N4 C15 C16 110.4(3)
C14 C15 C16 127.8(3)
C17 C16 C15 106.4(3)
C17 C16 C43 124.1(3)
C15 C16 C43 129.0(3)
C16 C17 C18 105.9(3)
C16 C17 C45 124.4(3)
C18 C17 C45 129.7(3)
N4 C18 C17 112.1(3)
N4 C18 C19 115.6(3)
C17 C18 C19 130.2(3)
N5 C19 C20 121.2(3)
N5 C19 C18 113.4(3)
C20 C19 C18 124.7(3)
C21 C20 C19 119.9(3)
C21 C20 H20 120.0
C19 C20 H20 120.0
C20 C21 C22 119.0(3)
C20 C21 H21 120.5
C22 C21 H21 120.5
C23 C22 C21 118.2(3)
C23 C22 H22 120.9
C21 C22 H22 120.9
N5 C23 C22 122.9(3)
N5 C23 C24 113.2(3)
C22 C23 C24 123.9(3)
N6 C24 C25 113.4(3)
N6 C24 C23 116.7(3)
C25 C24 C23 129.8(3)
C26 C25 C24 105.5(3)
C26 C25 C47 126.8(3)
C24 C25 C47 127.7(3)
C25 C26 C27 106.3(3)
C25 C26 C49 125.3(3)
C27 C26 C49 127.8(3)
C28 C27 N6 119.7(3)
C28 C27 C26 128.1(3)
N6 C27 C26 109.4(3)
C27 C28 C1 123.0(3)
C27 C28 C51 120.7(3)
C1 C28 C51 116.3(3)
C2 C29 C30 111.5(3)
C2 C29 H29A 109.3
C30 C29 H29A 109.3
C2 C29 H29B 109.3
C30 C29 H29B 109.3
H29A C29 H29B 108.0
C29 C30 H30A 109.5
C29 C30 H30B 109.5
H30A C30 H30B 109.5
C29 C30 H30C 109.5
H30A C30 H30C 109.5
H30B C30 H30C 109.5
C3 C31 C32 115.1(3)
C3 C31 H31A 108.5
C32 C31 H31A 108.5
C3 C31 H31B 108.5
C32 C31 H31B 108.5
H31A C31 H31B 107.5
C31 C32 H32A 109.5
C31 C32 H32B 109.5
H32A C32 H32B 109.5
C31 C32 H32C 109.5
H32A C32 H32C 109.5
H32B C32 H32C 109.5
C11 C33 C34 112.7(3)
C11 C33 H33A 109.0
C34 C33 H33A 109.0
C11 C33 H33B 109.0
C34 C33 H33B 109.0
H33A C33 H33B 107.8
C33 C34 H34A 109.5
C33 C34 H34B 109.5
H34A C34 H34B 109.5
C33 C34 H34C 109.5
H34A C34 H34C 109.5
H34B C34 H34C 109.5
C12 C35 C36 111.5(3)
C12 C35 H35A 109.3
C36 C35 H35A 109.3
C12 C35 H35B 109.3
C36 C35 H35B 109.3
H35A C35 H35B 108.0
C35 C36 H36A 109.5
C35 C36 H36B 109.5
H36A C36 H36B 109.5
C35 C36 H36C 109.5
H36A C36 H36C 109.5
H36B C36 H36C 109.5
C38 C37 C42 119.6(3)
C38 C37 C14 120.4(3)
C42 C37 C14 120.0(3)
C39 C38 C37 119.2(4)
C39 C38 H38 120.4
C37 C38 H38 120.4
C40 C39 C38 121.5(4)
C40 C39 H39 119.2
C38 C39 H39 119.2
C39 C40 C41 119.8(4)
C39 C40 H40 120.1
C41 C40 H40 120.1
C40 C41 C42 119.4(5)
C40 C41 H41 120.3
C42 C41 H41 120.3
C41 C42 C37 120.6(4)
C41 C42 H42 119.7
C37 C42 H42 119.7
C16 C43 C44 111.9(3)
C16 C43 H43A 109.2
C44 C43 H43A 109.2
C16 C43 H43B 109.2
C44 C43 H43B 109.2
H43A C43 H43B 107.9
C43 C44 H44A 109.5
C43 C44 H44B 109.5
H44A C44 H44B 109.5
C43 C44 H44C 109.5
H44A C44 H44C 109.5
H44B C44 H44C 109.5
C17 C45 C46 113.0(3)
C17 C45 H45A 109.0
C46 C45 H45A 109.0
C17 C45 H45B 109.0
C46 C45 H45B 109.0
H45A C45 H45B 107.8
C45 C46 H46A 109.5
C45 C46 H46B 109.5
H46A C46 H46B 109.5
C45 C46 H46C 109.5
H46A C46 H46C 109.5
H46B C46 H46C 109.5
C25 C47 C48 111.8(3)
C25 C47 H47A 109.3
C48 C47 H47A 109.3
C25 C47 H47B 109.3
C48 C47 H47B 109.3
H47A C47 H47B 107.9
C47 C48 H48A 109.5
C47 C48 H48B 109.5
H48A C48 H48B 109.5
C47 C48 H48C 109.5
H48A C48 H48C 109.5
H48B C48 H48C 109.5
C26 C49 C50 111.3(3)
C26 C49 H49A 109.4
C50 C49 H49A 109.4
C26 C49 H49B 109.4
C50 C49 H49B 109.4
H49A C49 H49B 108.0
C49 C50 H50A 109.5
C49 C50 H50B 109.5
H50A C50 H50B 109.5
C49 C50 H50C 109.5
H50A C50 H50C 109.5
H50B C50 H50C 109.5
C52 C51 C56 118.5(3)
C52 C51 C28 119.4(3)
C56 C51 C28 122.0(3)
C51 C52 C53 121.2(3)
C51 C52 H52 119.4
C53 C52 H52 119.4
C52 C53 C54 119.6(3)
C52 C53 H53 120.2
C54 C53 H53 120.2
C55 C54 C53 120.0(3)
C55 C54 H54 120.0
C53 C54 H54 120.0
C54 C55 C56 120.2(3)
C54 C55 H55 119.9
C56 C55 H55 119.9
C55 C56 C51 120.6(3)
C55 C56 H56 119.7
C51 C56 H56 119.7
Cl2 C57 Cl1 113.1(3)
Cl2 C57 H57A 109.0
Cl1 C57 H57A 109.0
Cl2 C57 H57B 109.0
Cl1 C57 H57B 109.0
H57A C57 H57B 107.8
C4 N1 C1 105.2(2)
C4 N1 U1 114.77(18)
C1 N1 U1 137.0(2)
C9 N2 C5 118.2(3)
C9 N2 U1 123.1(2)
C5 N2 U1 117.58(19)
C10 N3 C13 105.0(3)
C10 N3 U1 116.09(19)
C13 N3 U1 126.8(2)
C18 N4 C15 104.9(3)
C18 N4 U1 114.53(19)
C15 N4 U1 135.5(2)
C23 N5 C19 118.6(3)
C23 N5 U1 122.24(19)
C19 N5 U1 118.31(19)
C24 N6 C27 104.9(3)
C24 N6 U1 117.11(19)
C27 N6 U1 127.86(18)
O2 U1 O1 178.71(10)
O2 U1 N4 93.94(10)
O1 U1 N4 85.16(9)
O2 U1 N5 98.26(9)
O1 U1 N5 80.49(9)
N4 U1 N5 59.67(8)
O2 U1 N1 97.23(9)
O1 U1 N1 83.69(9)
N4 U1 N1 168.81(8)
N5 U1 N1 118.92(7)
O2 U1 N6 80.01(9)
O1 U1 N6 99.60(9)
N4 U1 N6 118.70(8)
N5 U1 N6 61.09(8)
N1 U1 N6 64.26(8)
O2 U1 N2 99.42(10)
O1 U1 N2 81.83(9)
N4 U1 N2 118.60(8)
N5 U1 N2 162.32(9)
N1 U1 N2 58.86(7)
N6 U1 N2 122.59(8)
O2 U1 N3 78.82(9)
O1 U1 N3 101.60(9)
N4 U1 N3 64.77(8)
N5 U1 N3 124.03(8)
N1 U1 N3 116.87(8)
N6 U1 N3 158.75(9)
N2 U1 N3 59.89(8)

loop_
_geom_bond_atom_site_label_1
_geom_bond_atom_site_label_2
_geom_bond_distance
C1 N1 1.385(4)
C1 C28 1.420(4)
C1 C2 1.437(4)
C2 C3 1.391(4)
C2 C29 1.511(4)
C3 C4 1.424(4)
C3 C31 1.499(4)
C4 N1 1.362(4)
C4 C5 1.451(4)
C5 N2 1.360(4)
C5 C6 1.393(4)
C6 C7 1.383(4)
C6 H6 0.9500
C7 C8 1.383(5)
C7 H7 0.9500
C8 C9 1.392(5)
C8 H8 0.9500
C9 N2 1.346(4)
C9 C10 1.455(5)
C10 N3 1.332(4)
C10 C11 1.434(5)
C11 C12 1.374(5)
C11 C33 1.514(5)
C12 C13 1.459(5)
C12 C35 1.507(5)
C13 C14 1.380(4)
C13 N3 1.411(4)
C14 C15 1.422(5)
C14 C37 1.496(5)
C15 N4 1.387(4)
C15 C16 1.434(5)
C16 C17 1.387(5)
C16 C43 1.513(4)
C17 C18 1.421(4)
C17 C45 1.506(4)
C18 N4 1.364(4)
C18 C19 1.458(4)
C19 N5 1.360(4)
C19 C20 1.399(4)
C20 C21 1.383(4)
C20 H20 0.9500
C21 C22 1.401(4)
C21 H21 0.9500
C22 C23 1.397(4)
C22 H22 0.9500
C23 N5 1.351(4)
C23 C24 1.450(4)
C24 N6 1.336(4)
C24 C25 1.434(4)
C25 C26 1.377(4)
C25 C47 1.500(4)
C26 C27 1.460(4)
C26 C49 1.499(4)
C27 C28 1.392(4)
C27 N6 1.402(4)
C28 C51 1.492(4)
C29 C30 1.514(5)
C29 H29A 0.9900
C29 H29B 0.9900
C30 H30A 0.9800
C30 H30B 0.9800
C30 H30C 0.9800
C31 C32 1.529(4)
C31 H31A 0.9900
C31 H31B 0.9900
C32 H32A 0.9800
C32 H32B 0.9800
C32 H32C 0.9800
C33 C34 1.514(5)
C33 H33A 0.9900
C33 H33B 0.9900
C34 H34A 0.9800
C34 H34B 0.9800
C34 H34C 0.9800
C35 C36 1.521(6)
C35 H35A 0.9900
C35 H35B 0.9900
C36 H36A 0.9800
C36 H36B 0.9800
C36 H36C 0.9800
C37 C38 1.392(5)
C37 C42 1.397(6)
C38 C39 1.390(6)
C38 H38 0.9500
C39 C40 1.375(8)
C39 H39 0.9500
C40 C41 1.394(7)
C40 H40 0.9500
C41 C42 1.395(5)
C41 H41 0.9500
C42 H42 0.9500
C43 C44 1.537(5)
C43 H43A 0.9900
C43 H43B 0.9900
C44 H44A 0.9800
C44 H44B 0.9800
C44 H44C 0.9800
C45 C46 1.526(5)
C45 H45A 0.9900
C45 H45B 0.9900
C46 H46A 0.9800
C46 H46B 0.9800
C46 H46C 0.9800
C47 C48 1.526(5)
C47 H47A 0.9900
C47 H47B 0.9900
C48 H48A 0.9800
C48 H48B 0.9800
C48 H48C 0.9800
C49 C50 1.531(5)
C49 H49A 0.9900
C49 H49B 0.9900
C50 H50A 0.9800
C50 H50B 0.9800
C50 H50C 0.9800
C51 C52 1.385(4)
C51 C56 1.403(4)
C52 C53 1.386(4)
C52 H52 0.9500
C53 C54 1.394(5)
C53 H53 0.9500
C54 C55 1.377(5)
C54 H54 0.9500
C55 C56 1.384(5)
C55 H55 0.9500
C56 H56 0.9500
C57 Cl2 1.734(5)
C57 Cl1 1.757(6)
C57 H57A 0.9900
C57 H57B 0.9900
N1 U1 2.617(2)
N2 U1 2.635(3)
N3 U1 2.661(2)
N4 U1 2.608(3)
N5 U1 2.617(2)
N6 U1 2.628(2)
O1 U1 1.770(2)
O2 U1 1.768(2)

loop_
_geom_torsion_atom_site_label_1
_geom_torsion_atom_site_label_2
_geom_torsion_atom_site_label_3
_geom_torsion_atom_site_label_4
_geom_torsion
N1 C1 C2 C3 0.2(3)
C28 C1 C2 C3 -178.5(3)
N1 C1 C2 C29 -173.5(3)
C28 C1 C2 C29 7.8(5)
C1 C2 C3 C4 2.7(3)
C29 C2 C3 C4 176.9(3)
C1 C2 C3 C31 -176.1(3)
C29 C2 C3 C31 -1.9(5)
C2 C3 C4 N1 -5.0(4)
C31 C3 C4 N1 173.8(3)
C2 C3 C4 C5 153.7(3)
C31 C3 C4 C5 -27.5(5)
N1 C4 C5 N2 -7.2(4)
C3 C4 C5 N2 -165.3(3)
N1 C4 C5 C6 164.0(3)
C3 C4 C5 C6 5.9(5)
N2 C5 C6 C7 5.5(5)
C4 C5 C6 C7 -164.9(3)
C5 C6 C7 C8 2.2(5)
C6 C7 C8 C9 -6.3(5)
C7 C8 C9 N2 3.0(5)
C7 C8 C9 C10 -170.7(3)
N2 C9 C10 N3 -35.8(4)
C8 C9 C10 N3 138.6(3)
N2 C9 C10 C11 147.1(3)
C8 C9 C10 C11 -38.5(6)
N3 C10 C11 C12 -1.8(4)
C9 C10 C11 C12 175.4(3)
N3 C10 C11 C33 172.2(3)
C9 C10 C11 C33 -10.6(6)
C10 C11 C12 C13 -3.3(4)
C33 C11 C12 C13 -177.1(3)
C10 C11 C12 C35 169.1(3)
C33 C11 C12 C35 -4.8(6)
C11 C12 C13 C14 -154.8(4)
C35 C12 C13 C14 33.1(6)
C11 C12 C13 N3 7.1(4)
C35 C12 C13 N3 -165.0(3)
N3 C13 C14 C15 15.8(5)
C12 C13 C14 C15 176.2(4)
N3 C13 C14 C37 -161.1(3)
C12 C13 C14 C37 -0.7(6)
C13 C14 C15 N4 31.6(5)
C37 C14 C15 N4 -151.4(3)
C13 C14 C15 C16 -151.5(4)
C37 C14 C15 C16 25.5(5)
N4 C15 C16 C17 1.4(4)
C14 C15 C16 C17 -175.8(3)
N4 C15 C16 C43 -171.0(3)
C14 C15 C16 C43 11.8(6)
C15 C16 C17 C18 1.5(4)
C43 C16 C17 C18 174.4(3)
C15 C16 C17 C45 -179.3(3)
C43 C16 C17 C45 -6.4(6)
C16 C17 C18 N4 -4.1(4)
C45 C17 C18 N4 176.8(3)
C16 C17 C18 C19 158.8(3)
C45 C17 C18 C19 -20.3(6)
N4 C18 C19 N5 -10.5(4)
C17 C18 C19 N5 -172.9(3)
N4 C18 C19 C20 160.1(3)
C17 C18 C19 C20 -2.4(6)
N5 C19 C20 C21 3.2(5)
C18 C19 C20 C21 -166.7(3)
C19 C20 C21 C22 1.3(5)
C20 C21 C22 C23 -3.5(5)
C21 C22 C23 N5 1.5(5)
C21 C22 C23 C24 -175.1(3)
N5 C23 C24 N6 -31.2(4)
C22 C23 C24 N6 145.7(3)
N5 C23 C24 C25 149.3(3)
C22 C23 C24 C25 -33.7(5)
N6 C24 C25 C26 0.2(4)
C23 C24 C25 C26 179.6(3)
N6 C24 C25 C47 -179.0(3)
C23 C24 C25 C47 0.5(6)
C24 C25 C26 C27 -4.6(3)
C47 C25 C26 C27 174.6(3)
C24 C25 C26 C49 166.9(3)
C47 C25 C26 C49 -13.9(5)
C25 C26 C27 C28 -153.0(3)
C49 C26 C27 C28 35.7(5)
C25 C26 C27 N6 7.6(4)
C49 C26 C27 N6 -163.7(3)
N6 C27 C28 C1 11.7(4)
C26 C27 C28 C1 170.5(3)
N6 C27 C28 C51 -165.7(3)
C26 C27 C28 C51 -6.8(5)
N1 C1 C28 C27 30.1(4)
C2 C1 C28 C27 -151.3(3)
N1 C1 C28 C51 -152.4(3)
C2 C1 C28 C51 26.1(5)
C3 C2 C29 C30 -91.6(4)
C1 C2 C29 C30 81.2(4)
C2 C3 C31 C32 -82.3(4)
C4 C3 C31 C32 99.2(4)
C12 C11 C33 C34 94.1(5)
C10 C11 C33 C34 -78.6(5)
C11 C12 C35 C36 -98.3(5)
C13 C12 C35 C36 72.5(5)
C13 C14 C37 C38 61.4(5)
C15 C14 C37 C38 -115.7(4)
C13 C14 C37 C42 -121.2(4)
C15 C14 C37 C42 61.7(5)
C42 C37 C38 C39 -1.1(6)
C14 C37 C38 C39 176.3(4)
C37 C38 C39 C40 0.9(7)
C38 C39 C40 C41 -0.5(8)
C39 C40 C41 C42 0.4(7)
C40 C41 C42 C37 -0.6(7)
C38 C37 C42 C41 1.0(6)
C14 C37 C42 C41 -176.4(4)
C17 C16 C43 C44 -96.8(4)
C15 C16 C43 C44 74.4(5)
C16 C17 C45 C46 -78.7(4)
C18 C17 C45 C46 100.2(4)
C26 C25 C47 C48 -79.9(4)
C24 C25 C47 C48 99.1(4)
C25 C26 C49 C50 -109.1(4)
C27 C26 C49 C50 60.7(4)
C27 C28 C51 C52 -114.8(4)
C1 C28 C51 C52 67.7(4)
C27 C28 C51 C56 68.5(4)
C1 C28 C51 C56 -109.0(4)
C56 C51 C52 C53 0.3(5)
C28 C51 C52 C53 -176.6(3)
C51 C52 C53 C54 0.9(6)
C52 C53 C54 C55 -1.2(6)
C53 C54 C55 C56 0.2(6)
C54 C55 C56 C51 1.0(6)
C52 C51 C56 C55 -1.3(5)
C28 C51 C56 C55 175.5(3)
C3 C4 N1 C1 5.0(3)
C5 C4 N1 C1 -156.6(3)
C3 C4 N1 U1 -158.8(2)
C5 C4 N1 U1 39.6(3)
C28 C1 N1 C4 175.6(3)
C2 C1 N1 C4 -3.1(3)
C28 C1 N1 U1 -26.2(4)
C2 C1 N1 U1 155.0(2)
C8 C9 N2 C5 4.5(5)
C10 C9 N2 C5 179.0(3)
C8 C9 N2 U1 -163.2(2)
C10 C9 N2 U1 11.2(4)
C6 C5 N2 C9 -8.8(5)
C4 C5 N2 C9 162.7(3)
C6 C5 N2 U1 159.6(2)
C4 C5 N2 U1 -28.9(3)
C11 C10 N3 C13 6.1(4)
C9 C10 N3 C13 -171.5(3)
C11 C10 N3 U1 -139.2(2)
C9 C10 N3 U1 43.2(4)
C14 C13 N3 C10 156.3(3)
C12 C13 N3 C10 -8.0(4)
C14 C13 N3 U1 -63.4(4)
C12 C13 N3 U1 132.3(2)
C17 C18 N4 C15 4.9(4)
C19 C18 N4 C15 -160.7(3)
C17 C18 N4 U1 -154.1(2)
C19 C18 N4 U1 40.3(3)
C14 C15 N4 C18 173.6(3)
C16 C15 N4 C18 -3.8(4)
C14 C15 N4 U1 -34.2(5)
C16 C15 N4 U1 148.4(3)
C22 C23 N5 C19 2.8(5)
C24 C23 N5 C19 179.8(3)
C22 C23 N5 U1 -166.2(2)
C24 C23 N5 U1 10.7(4)
C20 C19 N5 C23 -5.2(5)
C18 C19 N5 C23 165.7(3)
C20 C19 N5 U1 164.3(2)
C18 C19 N5 U1 -24.7(3)
C25 C24 N6 C27 4.5(4)
C23 C24 N6 C27 -175.0(3)
C25 C24 N6 U1 -143.7(2)
C23 C24 N6 U1 36.7(3)
C28 C27 N6 C24 155.2(3)
C26 C27 N6 C24 -7.3(3)
C28 C27 N6 U1 -61.2(4)
C26 C27 N6 U1 136.3(2)

loop_
_platon_squeeze_void_nr
_platon_squeeze_void_average_x
_platon_squeeze_void_average_y
_platon_squeeze_void_average_z
_platon_squeeze_void_volume
_platon_squeeze_void_count_electrons
_platon_squeeze_void_content
1 0.000 0.000 0.000 392 108 ' '
2 0.397 0.517 0.132 28 0 ' '
3 0.603 0.483 0.869 28 0 ' '
